data_4002043
loop_
_publ_author_name
'Peterson, Vanessa K.'
'Southon, Peter D.'
'Halder, Gregory J.'
'Price, David J.'
'Bevitt, Joseph J.'
'Kepert, Cameron J.'

_publ_contact_author
; 
 Cameron J. Kepert
 School of Chemistry, F11
 University of Sydney
 NSW 2006
 Australia
;
_publ_section_title
;
 Guest Adsorption in the Nanoporous Metal--Organic Framework
 Cu3(1,3,5-Benzenetricarboxylate)2: CombinedIn SituX-ray Diffraction and
 Vapor Sorption
;
_journal_issue 16
_journal_name_full 'Chemistry of Materials'
_journal_page_first 4712
_journal_paper_doi 10.1021/cm501138g
_journal_volume 26
_journal_year 2014
_chemical_formula_sum 'C27 H25.32 Cu3 O12.66'
_chemical_formula_weight 742.97
_chemical_name_common '[Cu3(BTC)2]+cyclohexane'
_chemical_name_systematic
; 
 ? 
;
_space_group_IT_number 225
_symmetry_cell_setting cubic
_symmetry_Int_Tables_number 225
_symmetry_space_group_name_Hall '-F 4 2 3'
_symmetry_space_group_name_H-M 'F m -3 m'
_atom_sites_solution_hydrogens geom
_atom_sites_solution_primary direct
_atom_sites_solution_secondary difmap
_audit_creation_method SHELXL-97
_cell_angle_alpha 90.00
_cell_angle_beta 90.00
_cell_angle_gamma 90.00
_cell_formula_units_Z 16
_cell_length_a 26.2498(4)
_cell_length_b 26.2498(4)
_cell_length_c 26.2498(4)
_cell_measurement_reflns_used 3966
_cell_measurement_temperature 293(2)
_cell_measurement_theta_max 25.293
_cell_measurement_theta_min 2.688
_cell_volume 18087.5(5)
_computing_cell_refinement 'SAINT Ver. 7.23A  (Bruker-AXS, 2005)'
_computing_data_collection 'APEX2 Ver. 2.1-3 (Bruker-AXS, 2007)'
_computing_data_reduction 'SAINT Ver. 7.23A'
_computing_molecular_graphics 'Weblab ViewerPro 3.7, POV-Ray 3.6'
_computing_publication_material enCIFer
_computing_structure_refinement 'SHELXL-97 (Sheldrick, 1997)'
_computing_structure_solution 'SHELXS-97 (Sheldrick, 1997)'
_diffrn_ambient_temperature 293(2)
_diffrn_measured_fraction_theta_full 0.993
_diffrn_measured_fraction_theta_max 0.993
_diffrn_measurement_device_type 'Bruker-Nonius FR591 Kappa APEX II'
_diffrn_measurement_method 'phi and omega scans'
_diffrn_radiation_monochromator graphite
_diffrn_radiation_source 'fine-focus rotating anode'
_diffrn_radiation_type MoK\a
_diffrn_radiation_wavelength 0.71073
_diffrn_reflns_av_R_equivalents 0.0392
_diffrn_reflns_av_sigmaI/netI 0.0172
_diffrn_reflns_limit_h_max 18
_diffrn_reflns_limit_h_min -18
_diffrn_reflns_limit_k_max 22
_diffrn_reflns_limit_k_min -22
_diffrn_reflns_limit_l_max 31
_diffrn_reflns_limit_l_min -31
_diffrn_reflns_number 16935
_diffrn_reflns_theta_full 25.60
_diffrn_reflns_theta_max 25.60
_diffrn_reflns_theta_min 3.38
_diffrn_standards_decay_% 0.00
_diffrn_standards_interval_count 0
_diffrn_standards_number 0
_exptl_absorpt_coefficient_mu 1.440
_exptl_absorpt_correction_T_max 0.972
_exptl_absorpt_correction_T_min 0.891
_exptl_absorpt_correction_type multi-scan
_exptl_absorpt_process_details 'SADABS (Bruker-AXS, 2004)'
_exptl_crystal_colour blue
_exptl_crystal_density_diffrn 1.091
_exptl_crystal_density_method 'not measured'
_exptl_crystal_description octahedron
_exptl_crystal_F_000 6010
_exptl_crystal_size_max 0.08
_exptl_crystal_size_mid 0.08
_exptl_crystal_size_min 0.02
_refine_diff_density_max 0.856
_refine_diff_density_min -0.426
_refine_diff_density_rms 0.126
_refine_ls_extinction_method none
_refine_ls_goodness_of_fit_ref 1.237
_refine_ls_hydrogen_treatment constr
_refine_ls_matrix_type full
_refine_ls_number_parameters 39
_refine_ls_number_reflns 915
_refine_ls_number_restraints 3
_refine_ls_restrained_S_all 1.235
_refine_ls_R_factor_all 0.0563
_refine_ls_R_factor_gt 0.0487
_refine_ls_shift/su_max 0.001
_refine_ls_shift/su_mean 0.000
_refine_ls_structure_factor_coef Fsqd
_refine_ls_weighting_details 'calc w=1/[\s^2^(Fo^2^)+(0.1324P)^2^+18.5262P] where P=(Fo^2^+2Fc^2^)/3'
_refine_ls_weighting_scheme calc
_refine_ls_wR_factor_gt 0.1878
_refine_ls_wR_factor_ref 0.1984
_reflns_number_gt 784
_reflns_number_total 915
_reflns_threshold_expression >2sigma(I)
_cod_data_source_file cm501138g_si_005.cif
_cod_data_source_block cyclohexane
_cod_depositor_comments
;
The following automatic conversions were performed:

'_symmetry_cell_setting' value 'Cubic' changed to 'cubic' according
to
/home/saulius/struct/COD-crude-data--automatic-downloads/rss-feeds/ACS/lib/dictionaries/cif_core.dic
dictionary named 'cif_core.dic' version 2.4.2 from 2011-04-26.

Automatic conversion script
Id: cif_fix_values 2281 2013-09-26 08:29:07Z andrius 

 Adding full bibliography for 4002043--4002052.cif.
;
_cod_original_sg_symbol_H-M Fm-3m
_cod_database_code 4002043

loop_
_symmetry_equiv_pos_as_xyz
'x, y, z'
'-y, x, z'
'-x, -y, z'
'y, -x, z'
'x, -z, y'
'x, -y, -z'
'x, z, -y'
'z, y, -x'
'-x, y, -z'
'-z, y, x'
'z, x, y'
'y, z, x'
'-y, -z, x'
'z, -x, -y'
'-y, z, -x'
'-z, -x, y'
'-z, x, -y'
'y, -z, -x'
'y, x, -z'
'-y, -x, -z'
'-x, z, y'
'-x, -z, -y'
'z, -y, x'
'-z, -y, -x'
'x, y+1/2, z+1/2'
'-y, x+1/2, z+1/2'
'-x, -y+1/2, z+1/2'
'y, -x+1/2, z+1/2'
'x, -z+1/2, y+1/2'
'x, -y+1/2, -z+1/2'
'x, z+1/2, -y+1/2'
'z, y+1/2, -x+1/2'
'-x, y+1/2, -z+1/2'
'-z, y+1/2, x+1/2'
'z, x+1/2, y+1/2'
'y, z+1/2, x+1/2'
'-y, -z+1/2, x+1/2'
'z, -x+1/2, -y+1/2'
'-y, z+1/2, -x+1/2'
'-z, -x+1/2, y+1/2'
'-z, x+1/2, -y+1/2'
'y, -z+1/2, -x+1/2'
'y, x+1/2, -z+1/2'
'-y, -x+1/2, -z+1/2'
'-x, z+1/2, y+1/2'
'-x, -z+1/2, -y+1/2'
'z, -y+1/2, x+1/2'
'-z, -y+1/2, -x+1/2'
'x+1/2, y, z+1/2'
'-y+1/2, x, z+1/2'
'-x+1/2, -y, z+1/2'
'y+1/2, -x, z+1/2'
'x+1/2, -z, y+1/2'
'x+1/2, -y, -z+1/2'
'x+1/2, z, -y+1/2'
'z+1/2, y, -x+1/2'
'-x+1/2, y, -z+1/2'
'-z+1/2, y, x+1/2'
'z+1/2, x, y+1/2'
'y+1/2, z, x+1/2'
'-y+1/2, -z, x+1/2'
'z+1/2, -x, -y+1/2'
'-y+1/2, z, -x+1/2'
'-z+1/2, -x, y+1/2'
'-z+1/2, x, -y+1/2'
'y+1/2, -z, -x+1/2'
'y+1/2, x, -z+1/2'
'-y+1/2, -x, -z+1/2'
'-x+1/2, z, y+1/2'
'-x+1/2, -z, -y+1/2'
'z+1/2, -y, x+1/2'
'-z+1/2, -y, -x+1/2'
'x+1/2, y+1/2, z'
'-y+1/2, x+1/2, z'
'-x+1/2, -y+1/2, z'
'y+1/2, -x+1/2, z'
'x+1/2, -z+1/2, y'
'x+1/2, -y+1/2, -z'
'x+1/2, z+1/2, -y'
'z+1/2, y+1/2, -x'
'-x+1/2, y+1/2, -z'
'-z+1/2, y+1/2, x'
'z+1/2, x+1/2, y'
'y+1/2, z+1/2, x'
'-y+1/2, -z+1/2, x'
'z+1/2, -x+1/2, -y'
'-y+1/2, z+1/2, -x'
'-z+1/2, -x+1/2, y'
'-z+1/2, x+1/2, -y'
'y+1/2, -z+1/2, -x'
'y+1/2, x+1/2, -z'
'-y+1/2, -x+1/2, -z'
'-x+1/2, z+1/2, y'
'-x+1/2, -z+1/2, -y'
'z+1/2, -y+1/2, x'
'-z+1/2, -y+1/2, -x'
'-x, -y, -z'
'y, -x, -z'
'x, y, -z'
'-y, x, -z'
'-x, z, -y'
'-x, y, z'
'-x, -z, y'
'-z, -y, x'
'x, -y, z'
'z, -y, -x'
'-z, -x, -y'
'-y, -z, -x'
'y, z, -x'
'-z, x, y'
'y, -z, x'
'z, x, -y'
'z, -x, y'
'-y, z, x'
'-y, -x, z'
'y, x, z'
'x, -z, -y'
'x, z, y'
'-z, y, -x'
'z, y, x'
'-x, -y+1/2, -z+1/2'
'y, -x+1/2, -z+1/2'
'x, y+1/2, -z+1/2'
'-y, x+1/2, -z+1/2'
'-x, z+1/2, -y+1/2'
'-x, y+1/2, z+1/2'
'-x, -z+1/2, y+1/2'
'-z, -y+1/2, x+1/2'
'x, -y+1/2, z+1/2'
'z, -y+1/2, -x+1/2'
'-z, -x+1/2, -y+1/2'
'-y, -z+1/2, -x+1/2'
'y, z+1/2, -x+1/2'
'-z, x+1/2, y+1/2'
'y, -z+1/2, x+1/2'
'z, x+1/2, -y+1/2'
'z, -x+1/2, y+1/2'
'-y, z+1/2, x+1/2'
'-y, -x+1/2, z+1/2'
'y, x+1/2, z+1/2'
'x, -z+1/2, -y+1/2'
'x, z+1/2, y+1/2'
'-z, y+1/2, -x+1/2'
'z, y+1/2, x+1/2'
'-x+1/2, -y, -z+1/2'
'y+1/2, -x, -z+1/2'
'x+1/2, y, -z+1/2'
'-y+1/2, x, -z+1/2'
'-x+1/2, z, -y+1/2'
'-x+1/2, y, z+1/2'
'-x+1/2, -z, y+1/2'
'-z+1/2, -y, x+1/2'
'x+1/2, -y, z+1/2'
'z+1/2, -y, -x+1/2'
'-z+1/2, -x, -y+1/2'
'-y+1/2, -z, -x+1/2'
'y+1/2, z, -x+1/2'
'-z+1/2, x, y+1/2'
'y+1/2, -z, x+1/2'
'z+1/2, x, -y+1/2'
'z+1/2, -x, y+1/2'
'-y+1/2, z, x+1/2'
'-y+1/2, -x, z+1/2'
'y+1/2, x, z+1/2'
'x+1/2, -z, -y+1/2'
'x+1/2, z, y+1/2'
'-z+1/2, y, -x+1/2'
'z+1/2, y, x+1/2'
'-x+1/2, -y+1/2, -z'
'y+1/2, -x+1/2, -z'
'x+1/2, y+1/2, -z'
'-y+1/2, x+1/2, -z'
'-x+1/2, z+1/2, -y'
'-x+1/2, y+1/2, z'
'-x+1/2, -z+1/2, y'
'-z+1/2, -y+1/2, x'
'x+1/2, -y+1/2, z'
'z+1/2, -y+1/2, -x'
'-z+1/2, -x+1/2, -y'
'-y+1/2, -z+1/2, -x'
'y+1/2, z+1/2, -x'
'-z+1/2, x+1/2, y'
'y+1/2, -z+1/2, x'
'z+1/2, x+1/2, -y'
'z+1/2, -x+1/2, y'
'-y+1/2, z+1/2, x'
'-y+1/2, -x+1/2, z'
'y+1/2, x+1/2, z'
'x+1/2, -z+1/2, -y'
'x+1/2, z+1/2, y'
'-z+1/2, y+1/2, -x'
'z+1/2, y+1/2, x'

loop_
_atom_site_label
_atom_site_type_symbol
_atom_site_fract_x
_atom_site_fract_y
_atom_site_fract_z
_atom_site_U_iso_or_equiv
_atom_site_adp_type
_atom_site_occupancy
_atom_site_calc_flag
_atom_site_refinement_flags
Cu1 Cu 0.28448(2) 0.28448(2) 0.0000 0.0355(5) Uani 1 d S
O1 O 0.24349(10) 0.31681(11) 0.05236(10) 0.0499(8) Uani 1 d .
C1 C 0.17711(15) 0.32289(15) 0.11247(18) 0.0438(12) Uani 1 d S
C2 C 0.20287(16) 0.29713(16) 0.0685(2) 0.0428(11) Uani 1 d S
C3 C 0.13381(14) 0.3018(2) 0.13381(14) 0.0444(12) Uani 1 d S
H3 H 0.1190 0.2732 0.1190 0.053 Uiso 1 calc SR
O1W O 0.3461(7) 0.3461(7) 0.0000 0.050 Uiso 0.208(13) d SP
H1 H 0.3583 0.3583 -0.0270 0.075 Uiso 0.21 d SP
C21 C 0.0452(7) 0.3392(14) 0.0285(4) 0.65(4) Uiso 0.50 d PD
C22A C 0.0000 0.3586 0.0577 0.65(4) Uiso 0.45(6) d SPD
C22B C 0.0000 0.3147 0.0539 0.65(4) Uiso 0.05(6) d SPD

loop_
_atom_site_aniso_label
_atom_site_aniso_U_11
_atom_site_aniso_U_22
_atom_site_aniso_U_33
_atom_site_aniso_U_23
_atom_site_aniso_U_13
_atom_site_aniso_U_12
Cu1 0.0388(5) 0.0388(5) 0.0289(5) 0.000 0.000 -0.0112(3)
O1 0.0519(16) 0.0535(16) 0.0443(15) -0.0109(12) 0.0117(11) -0.0128(13)
C1 0.0476(17) 0.0476(17) 0.036(2) -0.0027(16) 0.0027(16) -0.001(2)
C2 0.0483(17) 0.0483(17) 0.032(2) 0.0003(15) -0.0003(15) -0.006(2)
C3 0.0448(17) 0.043(3) 0.0448(17) -0.0080(16) 0.000(2) -0.0080(16)

loop_
_atom_type_symbol
_atom_type_description
_atom_type_scat_dispersion_real
_atom_type_scat_dispersion_imag
_atom_type_scat_source
C C 0.0033 0.0016 'International Tables Vol C Tables 4.2.6.8 and 6.1.1.4'
H H 0.0000 0.0000 'International Tables Vol C Tables 4.2.6.8 and 6.1.1.4'
O O 0.0106 0.0060 'International Tables Vol C Tables 4.2.6.8 and 6.1.1.4'
Cu Cu 0.3201 1.2651 'International Tables Vol C Tables 4.2.6.8 and 6.1.1.4'

loop_
_geom_angle_atom_site_label_1
_geom_angle_atom_site_label_2
_geom_angle_atom_site_label_3
_geom_angle
_geom_angle_site_symmetry_1
_geom_angle_site_symmetry_3
O1 Cu1 O1 90.17(17) 19 116
O1 Cu1 O1 170.51(16) 19 .
O1 Cu1 O1 89.05(18) 116 .
O1 Cu1 O1 89.05(18) 19 99
O1 Cu1 O1 170.51(16) 116 99
O1 Cu1 O1 90.17(17) . 99
O1 Cu1 O1W 94.75(8) 19 .
O1 Cu1 O1W 94.75(8) 116 .
O1 Cu1 O1W 94.75(8) . .
O1 Cu1 O1W 94.75(8) 99 .
O1 Cu1 Cu1 85.25(8) 19 169
O1 Cu1 Cu1 85.25(8) 116 169
O1 Cu1 Cu1 85.25(8) . 169
O1 Cu1 Cu1 85.25(8) 99 169
O1W Cu1 Cu1 180.0(6) . 169
C2 O1 Cu1 121.9(3) . .
C3 C1 C3 119.6(5) . 85
C3 C1 C2 120.1(3) . .
C3 C1 C2 120.1(2) 85 .
O1 C2 O1 125.6(5) 187 .
O1 C2 C1 117.2(3) 187 .
O1 C2 C1 117.2(3) . .
C1 C3 C1 120.3(5) 38 .
C1 C3 H3 119.8 38 .
C1 C3 H3 119.8 . .
Cu1 O1W H1 122.6 . .
C21 C21 C22A 142.2(17) 120 8
C21 C21 C22B 133.0(14) 120 8
C22A C21 C22B 71.6(7) 8 8
C21 C21 C21 135.00(5) 120 99
C22A C21 C21 38.9(16) 8 99
C22B C21 C21 42.3(16) 8 99
C21 C21 C22A 23.1(12) 120 .
C22A C21 C22A 119(3) 8 .
C22B C21 C22A 140.3(19) 8 .
C21 C21 C22A 120.6(6) 99 .
C21 C21 C22B 29.5(11) 120 .
C22A C21 C22B 146.9(17) 8 .
C22B C21 C22B 104(2) 8 .
C21 C21 C22B 116.3(6) 99 .
C22A C21 C22B 45.2(4) . .
C21 C21 C21 122.2(4) 120 8
C22A C21 C21 46.9(13) 8 8
C22B C21 C21 47.8(14) 8 8
C21 C21 C21 12.8(4) 99 8
C22A C21 C21 108.8(7) . 8
C22B C21 C21 104.9(7) . 8
C21 C21 C21 32.2(5) 120 10
C22A C21 C21 120.2(11) 8 10
C22B C21 C21 112.5(10) 8 10
C21 C21 C21 102.8(4) 99 10
C22A C21 C21 27.9(11) . 10
C22B C21 C21 29.9(12) . 10
C21 C21 C21 90.000(1) 8 10
C21 C22A C21 102(3) 120 10
C21 C22A C22B 56.2(19) 120 .
C21 C22A C22B 56.2(19) 10 .
C21 C22A C21 105(2) 120 102
C21 C22A C21 14.7(8) 10 102
C22B C22A C21 67.6(13) . 102
C21 C22A C21 14.7(8) 120 .
C21 C22A C21 105(2) 10 .
C22B C22A C21 67.6(13) . .
C21 C22A C21 104.5(16) 102 .
C21 C22B C21 95(3) 120 10
C21 C22B C22A 52.2(16) 120 .
C21 C22B C22A 52.2(16) 10 .
C21 C22B C21 102(3) 120 102
C21 C22B C21 17.6(8) 10 102
C22A C22B C21 67.2(13) . 102
C21 C22B C21 17.6(8) 120 .
C21 C22B C21 102(3) 10 .
C22A C22B C21 67.2(13) . .
C21 C22B C21 104.1(19) 102 .
C21 C22B C22B 111.3(11) 120 10
C21 C22B C22B 47.0(14) 10 10
C22A C22B C22B 93.5 . 10
C21 C22B C22B 29.5(11) 102 10
C21 C22B C22B 104.2(6) . 10
C21 C22B C22B 47.0(14) 120 8
C21 C22B C22B 111.3(11) 10 8
C22A C22B C22B 93.5 . 8
C21 C22B C22B 104.2(6) 102 8
C21 C22B C22B 29.5(11) . 8
C22B C22B C22B 90.0 10 8

loop_
_geom_bond_atom_site_label_1
_geom_bond_atom_site_label_2
_geom_bond_distance
_geom_bond_site_symmetry_2
Cu1 O1 1.941(3) 19
Cu1 O1 1.941(3) 116
Cu1 O1 1.941(3) .
Cu1 O1 1.941(3) 99
Cu1 O1W 2.29(2) .
Cu1 Cu1 2.5598(15) 169
O1 C2 1.259(4) .
C1 C3 1.383(3) .
C1 C3 1.383(3) 85
C1 C2 1.498(7) .
C2 O1 1.259(4) 187
C3 C1 1.383(3) 38
C3 H3 0.9300 .
O1W H1 0.8426 .
C21 C21 0.62(3) 120
C21 C22A 0.96(2) 8
C21 C22B 1.01(2) 8
C21 C21 1.50(2) 99
C21 C22A 1.501(19) .
C21 C22B 1.51(2) .
C21 C21 1.98(2) 8
C21 C21 1.98(2) 10
C22A C21 0.96(2) 120
C22A C21 0.96(2) 10
C22A C22B 1.1558 .
C22A C21 1.501(19) 102
C22B C21 1.01(3) 120
C22B C21 1.01(2) 10
C22B C21 1.51(2) 102
C22B C22B 2.0009 10
C22B C22B 2.0009 8
